data_1516015
loop_
_publ_author_name
'Cardinaels, Thomas'
'Ramaekers, Jan'
'Nockemann, Peter'
'Driesen, Kris'
'Van Hecke, Kristof'
'Van Meervelt, Luc'
'Wang, Guojie'
'De Feyter, Steven'
'Iglesias, Eva Fernandez'
'Guillon, Daniel'
'Donnio, Bertrand'
'Binnemans, Koen'
'Bruce, Duncan W.'

_publ_section_title
;
 Rigid tetracatenar liquid crystals derived from 1,10-phenanthroline
;
_journal_issue 11
_journal_name_full 'Soft Matter'
_journal_page_first 2172
_journal_paper_doi 10.1039/b805235b
_journal_volume 4
_journal_year 2008
_chemical_formula_moiety 'C68 H72 N2 O4'
_chemical_formula_sum 'C68 H72 N2 O4'
_chemical_formula_weight 981.28
_chemical_name_systematic
;
?
;
_space_group_IT_number 2
_symmetry_cell_setting triclinic
_symmetry_space_group_name_Hall '-P 1'
_symmetry_space_group_name_H-M 'P -1'
_atom_sites_solution_hydrogens geom
_atom_sites_solution_primary direct
_atom_sites_solution_secondary difmap
_audit_creation_method SHELXL-97
_cell_angle_alpha 118.281(2)
_cell_angle_beta 100.373(2)
_cell_angle_gamma 94.895(2)
_cell_formula_units_Z 2
_cell_length_a 10.3183(4)
_cell_length_b 17.5597(6)
_cell_length_c 17.9247(6)
_cell_measurement_temperature 100(2)
_cell_volume 2758.18(18)
_computing_cell_refinement 'Bruker SAINT'
_computing_data_collection 'Bruker SMART'
_computing_data_reduction 'Bruker SAINT'
_computing_publication_material Platon
_computing_structure_refinement 'SHELXL-97 (Sheldrick, 1997)'
_computing_structure_solution 'SHELXS-97 (Sheldrick, 1990)'
_diffrn_ambient_temperature 100(2)
_diffrn_measured_fraction_theta_full 0.939
_diffrn_measured_fraction_theta_max 0.939
_diffrn_measurement_device_type 'SMART 6000'
_diffrn_measurement_method 'omega and phi scans'
_diffrn_radiation_monochromator 'crossed Goebel mirrors'
_diffrn_radiation_source 'fine-focus sealed tube'
_diffrn_radiation_type CuK\a
_diffrn_radiation_wavelength 1.54178
_diffrn_reflns_av_R_equivalents 0.1203
_diffrn_reflns_av_sigmaI/netI 0.1707
_diffrn_reflns_limit_h_max 11
_diffrn_reflns_limit_h_min -11
_diffrn_reflns_limit_k_max 18
_diffrn_reflns_limit_k_min -21
_diffrn_reflns_limit_l_max 21
_diffrn_reflns_limit_l_min 0
_diffrn_reflns_number 10058
_diffrn_reflns_theta_full 71.24
_diffrn_reflns_theta_max 71.24
_diffrn_reflns_theta_min 2.89
_exptl_absorpt_coefficient_mu 0.560
_exptl_absorpt_correction_T_max 0.950
_exptl_absorpt_correction_T_min 0.788
_exptl_absorpt_correction_type refdelf
_exptl_absorpt_process_details WinGX
_exptl_crystal_colour yellow
_exptl_crystal_density_diffrn 1.181
_exptl_crystal_density_method 'not measured'
_exptl_crystal_description needle
_exptl_crystal_F_000 1052.0
_exptl_crystal_size_max 0.35
_exptl_crystal_size_mid 0.15
_exptl_crystal_size_min 0.1
_refine_diff_density_max 0.392
_refine_diff_density_min -0.313
_refine_diff_density_rms 0.081
_refine_ls_extinction_method none
_refine_ls_goodness_of_fit_ref 1.000
_refine_ls_hydrogen_treatment restr
_refine_ls_matrix_type full
_refine_ls_number_parameters 671
_refine_ls_number_reflns 10058
_refine_ls_number_restraints 0
_refine_ls_restrained_S_all 1.000
_refine_ls_R_factor_all 0.1845
_refine_ls_R_factor_gt 0.0796
_refine_ls_shift/su_max 0.000
_refine_ls_shift/su_mean 0.000
_refine_ls_structure_factor_coef Fsqd
_refine_ls_weighting_details 'calc w=1/[\s^2^(Fo^2^)+(0.0791P)^2^+0.0000P] where P=(Fo^2^+2Fc^2^)/3'
_refine_ls_weighting_scheme calc
_refine_ls_wR_factor_gt 0.1744
_refine_ls_wR_factor_ref 0.2328
_reflns_number_gt 4633
_reflns_number_total 10058
_reflns_threshold_expression >2sigma(I)
_cod_data_source_file b805235b.txt
_cod_data_source_block wg73
_cod_database_code 1516015

loop_
_symmetry_equiv_pos_as_xyz
'x, y, z'
'-x, -y, -z'

loop_
_atom_site_label
_atom_site_type_symbol
_atom_site_fract_x
_atom_site_fract_y
_atom_site_fract_z
_atom_site_U_iso_or_equiv
_atom_site_adp_type
_atom_site_occupancy
_atom_site_symmetry_multiplicity
_atom_site_calc_flag
_atom_site_refinement_flags
C1 C 0.3756(3) 0.20502(17) 0.08623(17) 0.0231(7) Uani 1 1 d .
H1 H 0.3350 0.2482 0.0811 0.028 Uiso 1 1 calc R
C2 C 0.5151(3) 0.22436(16) 0.11727(17) 0.0216(7) Uani 1 1 d .
C3 C 0.5764(3) 0.16170(16) 0.12776(16) 0.0195(7) Uani 1 1 d .
H3 H 0.6690 0.1727 0.1493 0.023 Uiso 1 1 calc R
C4 C 0.4972(3) 0.08139(16) 0.10563(16) 0.0206(7) Uani 1 1 d .
C5 C 0.3580(3) 0.06794(16) 0.07322(17) 0.0210(7) Uani 1 1 d .
C6 C 0.5544(3) 0.01284(16) 0.11410(16) 0.0198(7) Uani 1 1 d .
H6 H 0.6467 0.0221 0.1359 0.024 Uiso 1 1 calc R
C7 C 0.4761(3) -0.06453(16) 0.09085(17) 0.0215(7) Uani 1 1 d .
H7 H 0.5153 -0.1078 0.0968 0.026 Uiso 1 1 calc R
C8 C 0.3341(3) -0.08079(16) 0.05723(16) 0.0198(7) Uani 1 1 d .
C9 C 0.2729(3) -0.01487(16) 0.04811(16) 0.0181(6) Uani 1 1 d .
C10 C 0.2484(3) -0.16019(16) 0.03285(17) 0.0225(7) Uani 1 1 d .
H10 H 0.2840 -0.2052 0.0374 0.027 Uiso 1 1 calc R
C11 C 0.1119(3) -0.17102(16) 0.00235(16) 0.0219(7) Uani 1 1 d .
C12 C 0.0618(3) -0.10172(16) -0.00474(17) 0.0223(7) Uani 1 1 d .
H12 H -0.0305 -0.1091 -0.0250 0.027 Uiso 1 1 calc R
C13 C 0.0210(3) -0.24942(16) -0.01978(18) 0.0238(7) Uani 1 1 d .
C14 C -0.0552(3) -0.31492(17) -0.03930(18) 0.0250(7) Uani 1 1 d .
C15 C -0.1433(3) -0.39479(16) -0.06203(18) 0.0254(7) Uani 1 1 d .
C16 C -0.1418(4) -0.4236(2) -0.0017(2) 0.0425(10) Uani 1 1 d .
H16 H -0.0843 -0.3907 0.0540 0.051 Uiso 1 1 calc R
C17 C -0.2263(4) -0.5016(2) -0.0247(2) 0.0443(10) Uani 1 1 d .
H17 H -0.2254 -0.5196 0.0165 0.053 Uiso 1 1 calc R
C18 C -0.3121(3) -0.55328(17) -0.10803(18) 0.0257(7) Uani 1 1 d .
C19 C -0.3110(3) -0.52414(17) -0.16863(18) 0.0253(7) Uani 1 1 d .
H19 H -0.3662 -0.5577 -0.2250 0.030 Uiso 1 1 calc R
C20 C -0.2288(3) -0.44639(17) -0.14516(18) 0.0245(7) Uani 1 1 d .
H20 H -0.2306 -0.4278 -0.1860 0.029 Uiso 1 1 calc R
C21 C -0.4008(3) -0.63109(18) -0.12957(19) 0.0291(8) Uani 1 1 d .
C22 C -0.4836(3) -0.69530(17) -0.14932(18) 0.0256(7) Uani 1 1 d .
C23 C -0.5841(3) -0.76888(16) -0.17164(18) 0.0234(7) Uani 1 1 d .
C24 C -0.6609(3) -0.76567(17) -0.11423(18) 0.0259(8) Uani 1 1 d .
H24 H -0.6472 -0.7145 -0.0605 0.031 Uiso 1 1 calc R
C25 C -0.7580(3) -0.83785(17) -0.13598(18) 0.0245(7) Uani 1 1 d .
H25 H -0.8079 -0.8345 -0.0965 0.029 Uiso 1 1 calc R
C26 C -0.7808(3) -0.91384(16) -0.21492(17) 0.0183(7) Uani 1 1 d .
C27 C -0.7065(3) -0.91827(16) -0.27582(18) 0.0227(7) Uani 1 1 d .
C28 C -0.6100(3) -0.84665(16) -0.25391(18) 0.0217(7) Uani 1 1 d .
H28 H -0.5613 -0.8496 -0.2938 0.026 Uiso 1 1 calc R
C29 C -0.9502(3) -0.98635(16) -0.18249(17) 0.0229(7) Uani 1 1 d .
H29A H -1.0081 -0.9440 -0.1758 0.028 Uiso 1 1 calc R
H29B H -0.8932 -0.9686 -0.1254 0.028 Uiso 1 1 calc R
C30 C -1.0339(3) -1.07817(16) -0.22195(17) 0.0227(7) Uani 1 1 d .
H30A H -1.0840 -1.0967 -0.2810 0.027 Uiso 1 1 calc R
H30B H -1.0984 -1.0758 -0.1880 0.027 Uiso 1 1 calc R
C31 C -0.9505(3) -1.14695(16) -0.22496(18) 0.0242(7) Uani 1 1 d .
H31A H -0.8908 -1.1249 -0.1676 0.029 Uiso 1 1 calc R
H31B H -0.8955 -1.1561 -0.2659 0.029 Uiso 1 1 calc R
C32 C -1.0388(3) -1.23505(16) -0.25256(18) 0.0253(7) Uani 1 1 d .
H32A H -1.0941 -1.2587 -0.3115 0.030 Uiso 1 1 calc R
H32B H -1.0984 -1.2249 -0.2140 0.030 Uiso 1 1 calc R
C33 C -0.9582(3) -1.30348(18) -0.25015(19) 0.0293(8) Uani 1 1 d .
H33A H -0.8984 -1.2780 -0.1922 0.035 Uiso 1 1 calc R
H33B H -1.0201 -1.3538 -0.2595 0.035 Uiso 1 1 calc R
C34 C -0.8751(3) -1.3359(2) -0.3176(2) 0.0359(9) Uani 1 1 d .
H34A H -0.9328 -1.3598 -0.3752 0.054 Uiso 1 1 calc R
H34B H -0.8318 -1.3808 -0.3141 0.054 Uiso 1 1 calc R
H34C H -0.8082 -1.2875 -0.3059 0.054 Uiso 1 1 calc R
C35 C -0.6605(3) -1.00633(16) -0.41576(17) 0.0218(7) Uani 1 1 d .
H35A H -0.5650 -0.9914 -0.3881 0.026 Uiso 1 1 calc R
H35B H -0.6804 -0.9682 -0.4397 0.026 Uiso 1 1 calc R
C36 C -0.7004(3) -1.10228(17) -0.48732(18) 0.0242(7) Uani 1 1 d .
H36A H -0.7937 -1.1141 -0.5181 0.029 Uiso 1 1 calc R
H36B H -0.6929 -1.1393 -0.4608 0.029 Uiso 1 1 calc R
C37 C -0.6137(3) -1.12697(17) -0.55331(17) 0.0242(7) Uani 1 1 d .
H37A H -0.6236 -1.0914 -0.5813 0.029 Uiso 1 1 calc R
H37B H -0.5200 -1.1133 -0.5223 0.029 Uiso 1 1 calc R
C38 C -0.6511(3) -1.22460(17) -0.62368(18) 0.0269(8) Uani 1 1 d .
H38A H -0.7481 -1.2409 -0.6460 0.032 Uiso 1 1 calc R
H38B H -0.6126 -1.2326 -0.6718 0.032 Uiso 1 1 calc R
C39 C -0.6044(3) -1.28679(18) -0.59226(18) 0.0277(8) Uani 1 1 d .
H39A H -0.6314 -1.2727 -0.5388 0.033 Uiso 1 1 calc R
H39B H -0.6495 -1.3467 -0.6359 0.033 Uiso 1 1 calc R
C40 C -0.4546(3) -1.2829(2) -0.5751(2) 0.0448(11) Uani 1 1 d .
H40A H -0.4273 -1.2996 -0.6283 0.067 Uiso 1 1 calc R
H40B H -0.4326 -1.3227 -0.5543 0.067 Uiso 1 1 calc R
H40C H -0.4088 -1.2239 -0.5317 0.067 Uiso 1 1 calc R
C41 C 0.5934(3) 0.30781(17) 0.13806(17) 0.0228(7) Uani 1 1 d .
C42 C 0.6561(3) 0.37528(16) 0.15335(18) 0.0243(7) Uani 1 1 d .
C43 C 0.7330(3) 0.45883(16) 0.17485(18) 0.0240(7) Uani 1 1 d .
C44 C 0.6737(3) 0.53186(18) 0.1978(2) 0.0319(8) Uani 1 1 d .
H44 H 0.5834 0.5268 0.1984 0.038 Uiso 1 1 calc R
C45 C 0.7480(3) 0.61298(18) 0.2201(2) 0.0319(8) Uani 1 1 d .
H45 H 0.7072 0.6618 0.2364 0.038 Uiso 1 1 calc R
C46 C 0.8811(3) 0.62184(16) 0.21811(17) 0.0220(7) Uani 1 1 d .
C47 C 0.9419(3) 0.54760(17) 0.19599(19) 0.0271(8) Uani 1 1 d .
H47 H 1.0321 0.5524 0.1951 0.032 Uiso 1 1 calc R
C48 C 0.8688(3) 0.46851(17) 0.17575(19) 0.0269(7) Uani 1 1 d .
H48 H 0.9106 0.4204 0.1624 0.032 Uiso 1 1 calc R
C49 C 0.9581(3) 0.70453(17) 0.23918(18) 0.0241(7) Uani 1 1 d .
C50 C 1.0243(3) 0.77309(16) 0.25566(17) 0.0210(7) Uani 1 1 d .
C51 C 1.1097(3) 0.85314(16) 0.27722(17) 0.0220(7) Uani 1 1 d .
C52 C 1.2089(3) 0.85009(15) 0.23325(16) 0.0207(7) Uani 1 1 d .
H52 H 1.2170 0.7966 0.1878 0.025 Uiso 1 1 calc R
C53 C 1.2962(3) 0.92785(16) 0.25768(17) 0.0208(7) Uani 1 1 d .
H53 H 1.3618 0.9259 0.2277 0.025 Uiso 1 1 calc R
C54 C 1.2865(3) 1.00785(15) 0.32585(16) 0.0190(6) Uani 1 1 d .
C55 C 1.1875(3) 1.01081(16) 0.37111(17) 0.0206(7) Uani 1 1 d .
C56 C 1.0990(3) 0.93431(16) 0.34601(17) 0.0208(7) Uani 1 1 d .
H56 H 1.0318 0.9366 0.3749 0.025 Uiso 1 1 calc R
C57 C 1.4496(3) 1.08914(16) 0.29820(17) 0.0212(7) Uani 1 1 d .
H57A H 1.3951 1.0650 0.2390 0.025 Uiso 1 1 calc R
H57B H 1.5173 1.0538 0.2969 0.025 Uiso 1 1 calc R
C58 C 1.5161(3) 1.18319(16) 0.33314(17) 0.0219(7) Uani 1 1 d .
H58A H 1.5833 1.1837 0.3018 0.026 Uiso 1 1 calc R
H58B H 1.5623 1.2082 0.3943 0.026 Uiso 1 1 calc R
C59 C 1.4199(3) 1.24134(16) 0.32551(18) 0.0253(7) Uani 1 1 d .
H59A H 1.3566 1.2447 0.3604 0.030 Uiso 1 1 calc R
H59B H 1.3693 1.2147 0.2650 0.030 Uiso 1 1 calc R
C60 C 1.4923(3) 1.33412(16) 0.3557(2) 0.0288(8) Uani 1 1 d .
H60A H 1.5385 1.3617 0.4172 0.035 Uiso 1 1 calc R
H60B H 1.5597 1.3302 0.3234 0.035 Uiso 1 1 calc R
C61 C 1.3996(4) 1.39247(18) 0.3437(2) 0.0416(9) Uani 1 1 d .
H61A H 1.3489 1.3635 0.2830 0.050 Uiso 1 1 calc R
H61B H 1.3361 1.4003 0.3794 0.050 Uiso 1 1 calc R
C62 C 1.4769(4) 1.4822(2) 0.3689(3) 0.0503(11) Uani 1 1 d .
H62A H 1.5233 1.5124 0.4298 0.075 Uiso 1 1 calc R
H62B H 1.4155 1.5163 0.3585 0.075 Uiso 1 1 calc R
H62C H 1.5409 1.4747 0.3344 0.075 Uiso 1 1 calc R
C63 C 1.0745(3) 1.10278(17) 0.47631(18) 0.0260(7) Uani 1 1 d .
H63A H 1.0775 1.0728 0.5100 0.031 Uiso 1 1 calc R
H63B H 0.9908 1.0778 0.4312 0.031 Uiso 1 1 calc R
C64 C 1.0845(3) 1.20102(17) 0.53541(18) 0.0261(8) Uani 1 1 d .
H64A H 1.1678 1.2247 0.5808 0.031 Uiso 1 1 calc R
H64B H 1.0108 1.2101 0.5635 0.031 Uiso 1 1 calc R
C65 C 1.0803(3) 1.25088(18) 0.48507(19) 0.0293(8) Uani 1 1 d .
H65A H 1.0061 1.2200 0.4331 0.035 Uiso 1 1 calc R
H65B H 1.1626 1.2506 0.4660 0.035 Uiso 1 1 calc R
C66 C 1.0642(3) 1.34633(18) 0.5379(2) 0.0328(8) Uani 1 1 d .
H66A H 1.1278 1.3745 0.5948 0.039 Uiso 1 1 calc R
H66B H 1.0851 1.3779 0.5081 0.039 Uiso 1 1 calc R
C67 C 0.9224(3) 1.35284(19) 0.5505(2) 0.0354(9) Uani 1 1 d .
H67A H 0.8580 1.3162 0.4943 0.043 Uiso 1 1 calc R
H67B H 0.9071 1.3300 0.5887 0.043 Uiso 1 1 calc R
C68 C 0.8979(4) 1.4465(2) 0.5894(2) 0.0471(10) Uani 1 1 d .
H68A H 0.9583 1.4825 0.6462 0.071 Uiso 1 1 calc R
H68B H 0.8068 1.4465 0.5944 0.071 Uiso 1 1 calc R
H68C H 0.9129 1.4695 0.5520 0.071 Uiso 1 1 calc R
N2 N 0.1386(2) -0.02681(13) 0.01579(14) 0.0218(6) Uani 1 1 d .
N1 N 0.2962(2) 0.12999(13) 0.06344(14) 0.0215(6) Uani 1 1 d .
O1 O -0.86930(18) -0.98978(10) -0.24127(11) 0.0208(5) Uani 1 1 d .
O2 O -0.73788(19) -0.99627(11) -0.35331(12) 0.0238(5) Uani 1 1 d .
O4 O 1.36693(18) 1.08680(11) 0.35358(11) 0.0211(5) Uani 1 1 d .
O3 O 1.18682(19) 1.09284(11) 0.43772(12) 0.0250(5) Uani 1 1 d .

loop_
_atom_site_aniso_label
_atom_site_aniso_U_11
_atom_site_aniso_U_22
_atom_site_aniso_U_33
_atom_site_aniso_U_23
_atom_site_aniso_U_13
_atom_site_aniso_U_12
O1 0.0220(9) 0.0178(7) 0.0226(8) 0.0094(6) 0.0079(7) 0.0027(7)
O2 0.0250(10) 0.0227(8) 0.0226(8) 0.0096(6) 0.0098(7) 0.0022(7)
O4 0.0225(9) 0.0210(7) 0.0210(8) 0.0110(6) 0.0072(7) 0.0026(7)
O3 0.0251(10) 0.0229(8) 0.0250(8) 0.0086(6) 0.0116(7) 0.0047(7)
N2 0.0185(11) 0.0222(9) 0.0220(10) 0.0094(8) 0.0042(8) 0.0024(8)
N1 0.0194(12) 0.0250(9) 0.0197(10) 0.0122(7) 0.0017(8) 0.0026(8)
C5 0.0225(13) 0.0243(11) 0.0206(11) 0.0138(9) 0.0071(9) 0.0061(10)
C50 0.0212(14) 0.0217(11) 0.0192(11) 0.0105(9) 0.0020(10) 0.0033(10)
C54 0.0189(13) 0.0190(10) 0.0226(11) 0.0145(8) 0.0016(9) 0.0018(9)
C4 0.0247(14) 0.0227(10) 0.0194(11) 0.0135(8) 0.0072(9) 0.0062(10)
C12 0.0214(14) 0.0225(11) 0.0196(12) 0.0079(9) 0.0060(10) 0.0027(10)
C13 0.0250(14) 0.0194(11) 0.0238(12) 0.0077(9) 0.0076(10) 0.0056(10)
C9 0.0172(13) 0.0217(11) 0.0127(10) 0.0064(8) 0.0044(9) 0.0020(9)
C56 0.0197(13) 0.0218(11) 0.0225(11) 0.0115(9) 0.0071(9) 0.0047(10)
C3 0.0170(13) 0.0204(11) 0.0184(11) 0.0075(9) 0.0048(9) 0.0027(9)
C7 0.0275(14) 0.0196(10) 0.0200(11) 0.0107(9) 0.0080(10) 0.0079(10)
C11 0.0259(14) 0.0233(11) 0.0158(11) 0.0092(9) 0.0067(10) 0.0015(10)
C6 0.0153(13) 0.0259(11) 0.0179(11) 0.0109(9) 0.0035(9) 0.0054(10)
C42 0.0264(15) 0.0241(11) 0.0244(12) 0.0146(9) 0.0037(10) 0.0049(10)
C51 0.0226(14) 0.0235(11) 0.0201(11) 0.0126(9) 0.0017(10) 0.0024(10)
C52 0.0274(15) 0.0190(10) 0.0182(11) 0.0128(8) 0.0020(10) 0.0034(10)
C10 0.0304(15) 0.0179(11) 0.0185(11) 0.0075(9) 0.0079(10) 0.0068(10)
C27 0.0206(14) 0.0228(11) 0.0231(12) 0.0114(9) 0.0026(10) 0.0029(10)
C44 0.0190(15) 0.0279(12) 0.0472(16) 0.0199(11) 0.0035(12) 0.0006(11)
C28 0.0197(13) 0.0213(11) 0.0244(12) 0.0112(9) 0.0067(10) 0.0037(10)
C57 0.0212(13) 0.0268(11) 0.0211(11) 0.0151(9) 0.0078(9) 0.0066(10)
C29 0.0261(14) 0.0196(11) 0.0254(12) 0.0108(9) 0.0120(10) 0.0066(10)
C31 0.0256(14) 0.0230(11) 0.0255(12) 0.0132(9) 0.0071(10) 0.0034(10)
C53 0.0189(13) 0.0259(11) 0.0190(11) 0.0119(9) 0.0041(9) 0.0078(10)
C48 0.0277(15) 0.0209(11) 0.0359(14) 0.0159(10) 0.0084(11) 0.0117(10)
C8 0.0217(13) 0.0207(11) 0.0139(11) 0.0055(9) 0.0062(9) 0.0046(10)
C21 0.0322(16) 0.0268(12) 0.0278(13) 0.0132(10) 0.0084(11) 0.0040(11)
C2 0.0269(14) 0.0175(10) 0.0200(11) 0.0086(9) 0.0086(10) 0.0026(10)
C30 0.0176(13) 0.0306(12) 0.0228(12) 0.0149(9) 0.0057(10) 0.0070(10)
C43 0.0258(15) 0.0242(11) 0.0254(12) 0.0159(9) 0.0039(10) 0.0037(10)
C46 0.0257(14) 0.0198(10) 0.0236(11) 0.0132(9) 0.0061(10) 0.0046(10)
C22 0.0233(15) 0.0255(12) 0.0271(13) 0.0130(10) 0.0043(11) 0.0051(11)
C1 0.0220(14) 0.0246(11) 0.0265(12) 0.0153(9) 0.0066(10) 0.0057(10)
C55 0.0201(14) 0.0217(11) 0.0181(11) 0.0102(9) -0.0001(10) 0.0043(10)
C23 0.0187(14) 0.0226(11) 0.0293(13) 0.0142(9) 0.0031(10) 0.0042(10)
C26 0.0115(12) 0.0223(11) 0.0211(11) 0.0113(9) 0.0021(9) 0.0042(9)
C32 0.0232(15) 0.0283(12) 0.0263(12) 0.0155(10) 0.0053(10) 0.0048(11)
C19 0.0166(14) 0.0295(12) 0.0253(13) 0.0112(10) 0.0024(10) 0.0037(10)
C60 0.0338(16) 0.0194(11) 0.0324(14) 0.0128(10) 0.0071(12) 0.0044(11)
C37 0.0238(14) 0.0284(12) 0.0235(12) 0.0142(9) 0.0082(10) 0.0073(10)
C25 0.0235(14) 0.0267(12) 0.0248(12) 0.0123(9) 0.0099(10) 0.0079(10)
C15 0.0294(14) 0.0154(11) 0.0296(13) 0.0078(9) 0.0134(11) 0.0043(10)
C20 0.0243(15) 0.0284(12) 0.0254(12) 0.0166(9) 0.0073(10) 0.0061(11)
C35 0.0216(14) 0.0247(11) 0.0236(11) 0.0140(9) 0.0090(10) 0.0067(10)
C24 0.0297(16) 0.0197(11) 0.0225(13) 0.0071(10) 0.0035(11) 0.0045(11)
C17 0.058(2) 0.0393(14) 0.0333(14) 0.0249(11) -0.0025(14) -0.0170(15)
C18 0.0243(15) 0.0243(12) 0.0265(13) 0.0112(10) 0.0074(10) 0.0032(11)
C58 0.0229(14) 0.0239(11) 0.0179(11) 0.0108(9) 0.0036(10) 0.0003(10)
C36 0.0245(14) 0.0254(11) 0.0245(12) 0.0143(9) 0.0047(10) 0.0056(10)
C41 0.0234(14) 0.0275(12) 0.0195(11) 0.0135(9) 0.0044(10) 0.0064(10)
C59 0.0261(15) 0.0262(12) 0.0228(12) 0.0126(9) 0.0039(10) 0.0046(11)
C45 0.0221(15) 0.0282(12) 0.0533(16) 0.0248(11) 0.0112(12) 0.0112(11)
C64 0.0190(14) 0.0281(12) 0.0279(13) 0.0101(10) 0.0085(10) 0.0069(10)
C49 0.0233(15) 0.0245(11) 0.0247(12) 0.0126(9) 0.0043(10) 0.0073(10)
C47 0.0213(14) 0.0268(12) 0.0333(13) 0.0129(10) 0.0122(10) 0.0069(10)
C33 0.0314(16) 0.0312(12) 0.0256(13) 0.0155(10) 0.0030(11) 0.0077(11)
C14 0.0240(15) 0.0244(12) 0.0262(12) 0.0117(10) 0.0070(10) 0.0066(10)
C38 0.0274(15) 0.0283(13) 0.0212(12) 0.0096(10) 0.0063(11) 0.0053(11)
C65 0.0275(15) 0.0351(13) 0.0294(13) 0.0170(10) 0.0123(11) 0.0086(11)
C63 0.0259(14) 0.0272(12) 0.0237(12) 0.0097(10) 0.0121(10) 0.0051(11)
C16 0.049(2) 0.0418(15) 0.0233(14) 0.0156(12) -0.0076(14) -0.0182(15)
C67 0.0335(17) 0.0333(14) 0.0403(15) 0.0167(11) 0.0132(12) 0.0127(12)
C39 0.0275(15) 0.0299(13) 0.0224(13) 0.0095(10) 0.0075(11) 0.0094(11)
C34 0.0344(18) 0.0387(14) 0.0327(15) 0.0169(12) 0.0060(12) 0.0084(13)
C61 0.0434(19) 0.0302(12) 0.0630(18) 0.0304(12) 0.0162(14) 0.0138(13)
C62 0.058(2) 0.0347(14) 0.067(2) 0.0301(13) 0.0177(17) 0.0168(15)
C66 0.0307(17) 0.0334(13) 0.0368(14) 0.0191(11) 0.0086(12) 0.0076(12)
C40 0.0292(19) 0.0357(16) 0.051(2) 0.0097(14) 0.0014(15) 0.0064(14)
C68 0.050(2) 0.0404(15) 0.0615(18) 0.0285(13) 0.0252(15) 0.0192(14)

loop_
_atom_type_symbol
_atom_type_description
_atom_type_scat_dispersion_real
_atom_type_scat_dispersion_imag
_atom_type_scat_source
C C 0.0181 0.0091 'International Tables Vol C Tables 4.2.6.8 and 6.1.1.4'
H H 0.0000 0.0000 'International Tables Vol C Tables 4.2.6.8 and 6.1.1.4'
N N 0.0311 0.0180 'International Tables Vol C Tables 4.2.6.8 and 6.1.1.4'
O O 0.0492 0.0322 'International Tables Vol C Tables 4.2.6.8 and 6.1.1.4'

loop_
_geom_angle_atom_site_label_1
_geom_angle_atom_site_label_2
_geom_angle_atom_site_label_3
_geom_angle
C26 O1 C29 116.34(18)
C27 O2 C35 117.8(2)
C54 O4 C57 116.84(19)
C55 O3 C63 117.5(2)
C12 N2 C9 118.0(3)
C1 N1 C5 116.4(2)
N1 C5 C4 123.0(2)
N1 C5 C9 117.2(2)
C4 C5 C9 119.8(3)
C49 C50 C51 176.7(3)
O4 C54 C53 124.8(3)
O4 C54 C55 115.7(2)
C53 C54 C55 119.5(2)
C5 C4 C3 118.1(3)
C5 C4 C6 119.6(2)
C3 C4 C6 122.3(3)
N2 C12 C11 123.8(3)
N2 C12 H12 118.1
C11 C12 H12 118.1
C14 C13 C11 179.1(3)
N2 C9 C8 122.8(2)
N2 C9 C5 118.7(3)
C8 C9 C5 118.5(2)
C55 C56 C51 120.5(3)
C55 C56 H56 119.7
C51 C56 H56 119.7
C2 C3 C4 119.3(3)
C2 C3 H3 120.3
C4 C3 H3 120.3
C6 C7 C8 120.9(3)
C6 C7 H7 119.6
C8 C7 H7 119.6
C10 C11 C12 118.4(2)
C10 C11 C13 121.5(3)
C12 C11 C13 120.1(3)
C7 C6 C4 121.1(3)
C7 C6 H6 119.4
C4 C6 H6 119.4
C41 C42 C43 178.2(3)
C52 C51 C56 119.7(2)
C52 C51 C50 119.9(2)
C56 C51 C50 120.4(3)
C51 C52 C53 119.5(2)
C51 C52 H52 120.2
C53 C52 H52 120.2
C11 C10 C8 119.9(3)
C11 C10 H10 120.0
C8 C10 H10 120.0
O2 C27 C28 125.1(3)
O2 C27 C26 115.3(2)
C28 C27 C26 119.6(2)
C43 C44 C45 120.5(3)
C43 C44 H44 119.7
C45 C44 H44 119.7
C27 C28 C23 120.9(3)
C27 C28 H28 119.6
C23 C28 H28 119.6
O4 C57 C58 109.0(2)
O4 C57 H57A 109.9
C58 C57 H57A 109.9
O4 C57 H57B 109.9
C58 C57 H57B 109.9
H57A C57 H57B 108.3
O1 C29 C30 107.3(2)
O1 C29 H29A 110.3
C30 C29 H29A 110.3
O1 C29 H29B 110.3
C30 C29 H29B 110.3
H29A C29 H29B 108.5
C30 C31 C32 112.0(2)
C30 C31 H31A 109.2
C32 C31 H31A 109.2
C30 C31 H31B 109.2
C32 C31 H31B 109.2
H31A C31 H31B 107.9
C54 C53 C52 120.9(3)
C54 C53 H53 119.5
C52 C53 H53 119.5
C47 C48 C43 121.2(3)
C47 C48 H48 119.4
C43 C48 H48 119.4
C10 C8 C9 117.1(3)
C10 C8 C7 122.9(3)
C9 C8 C7 120.1(2)
C22 C21 C18 175.8(4)
C3 C2 C1 117.9(2)
C3 C2 C41 121.1(3)
C1 C2 C41 120.9(3)
C29 C30 C31 113.5(2)
C29 C30 H30A 108.9
C31 C30 H30A 108.9
C29 C30 H30B 108.9
C31 C30 H30B 108.9
H30A C30 H30B 107.7
C44 C43 C48 118.6(3)
C44 C43 C42 120.3(3)
C48 C43 C42 121.1(3)
C45 C46 C47 118.5(3)
C45 C46 C49 121.5(3)
C47 C46 C49 120.0(3)
C21 C22 C23 178.0(3)
N1 C1 C2 125.2(3)
N1 C1 H1 117.4
C2 C1 H1 117.4
O3 C55 C56 125.2(3)
O3 C55 C54 115.0(2)
C56 C55 C54 119.8(2)
C24 C23 C28 118.2(2)
C24 C23 C22 121.3(2)
C28 C23 C22 120.5(3)
O1 C26 C25 125.4(3)
O1 C26 C27 115.0(2)
C25 C26 C27 119.6(2)
C31 C32 C33 113.3(2)
C31 C32 H32A 108.9
C33 C32 H32A 108.9
C31 C32 H32B 108.9
C33 C32 H32B 108.9
H32A C32 H32B 107.7
C20 C19 C18 120.5(3)
C20 C19 H19 119.8
C18 C19 H19 119.8
C61 C60 C59 113.7(3)
C61 C60 H60A 108.8
C59 C60 H60A 108.8
C61 C60 H60B 108.8
C59 C60 H60B 108.8
H60A C60 H60B 107.7
C38 C37 C36 112.7(2)
C38 C37 H37A 109.0
C36 C37 H37A 109.0
C38 C37 H37B 109.0
C36 C37 H37B 109.0
H37A C37 H37B 107.8
C26 C25 C24 120.6(3)
C26 C25 H25 119.7
C24 C25 H25 119.7
C20 C15 C16 118.4(3)
C20 C15 C14 121.1(3)
C16 C15 C14 120.5(3)
C19 C20 C15 121.8(3)
C19 C20 H20 119.1
C15 C20 H20 119.1
O2 C35 C36 106.3(2)
O2 C35 H35A 110.5
C36 C35 H35A 110.5
O2 C35 H35B 110.5
C36 C35 H35B 110.5
H35A C35 H35B 108.7
C23 C24 C25 121.0(2)
C23 C24 H24 119.5
C25 C24 H24 119.5
C16 C17 C18 121.4(3)
C16 C17 H17 119.3
C18 C17 H17 119.3
C17 C18 C19 117.8(3)
C17 C18 C21 120.8(3)
C19 C18 C21 121.3(3)
C57 C58 C59 114.1(2)
C57 C58 H58A 108.7
C59 C58 H58A 108.7
C57 C58 H58B 108.7
C59 C58 H58B 108.7
H58A C58 H58B 107.6
C35 C36 C37 112.9(2)
C35 C36 H36A 109.0
C37 C36 H36A 109.0
C35 C36 H36B 109.0
C37 C36 H36B 109.0
H36A C36 H36B 107.8
C42 C41 C2 178.7(3)
C58 C59 C60 112.4(2)
C58 C59 H59A 109.1
C60 C59 H59A 109.1
C58 C59 H59B 109.1
C60 C59 H59B 109.1
H59A C59 H59B 107.9
C46 C45 C44 120.8(3)
C46 C45 H45 119.6
C44 C45 H45 119.6
C63 C64 C65 112.1(2)
C63 C64 H64A 109.2
C65 C64 H64A 109.2
C63 C64 H64B 109.2
C65 C64 H64B 109.2
H64A C64 H64B 107.9
C50 C49 C46 178.6(3)
C48 C47 C46 120.3(3)
C48 C47 H47 119.9
C46 C47 H47 119.9
C34 C33 C32 114.6(3)
C34 C33 H33A 108.6
C32 C33 H33A 108.6
C34 C33 H33B 108.6
C32 C33 H33B 108.6
H33A C33 H33B 107.6
C13 C14 C15 178.1(4)
C39 C38 C37 114.4(2)
C39 C38 H38A 108.7
C37 C38 H38A 108.7
C39 C38 H38B 108.7
C37 C38 H38B 108.7
H38A C38 H38B 107.6
C64 C65 C66 113.9(3)
C64 C65 H65A 108.8
C66 C65 H65A 108.8
C64 C65 H65B 108.8
C66 C65 H65B 108.8
H65A C65 H65B 107.7
O3 C63 C64 107.0(2)
O3 C63 H63A 110.3
C64 C63 H63A 110.3
O3 C63 H63B 110.3
C64 C63 H63B 110.3
H63A C63 H63B 108.6
C15 C16 C17 120.1(3)
C15 C16 H16 119.9
C17 C16 H16 119.9
C68 C67 C66 113.0(3)
C68 C67 H67A 109.0
C66 C67 H67A 109.0
C68 C67 H67B 109.0
C66 C67 H67B 109.0
H67A C67 H67B 107.8
C40 C39 C38 114.2(3)
C40 C39 H39A 108.7
C38 C39 H39A 108.7
C40 C39 H39B 108.7
C38 C39 H39B 108.7
H39A C39 H39B 107.6
C33 C34 H34A 109.5
C33 C34 H34B 109.5
H34A C34 H34B 109.5
C33 C34 H34C 109.5
H34A C34 H34C 109.5
H34B C34 H34C 109.5
C62 C61 C60 111.9(3)
C62 C61 H61A 109.2
C60 C61 H61A 109.2
C62 C61 H61B 109.2
C60 C61 H61B 109.2
H61A C61 H61B 107.9
C61 C62 H62A 109.5
C61 C62 H62B 109.5
H62A C62 H62B 109.5
C61 C62 H62C 109.5
H62A C62 H62C 109.5
H62B C62 H62C 109.5
C67 C66 C65 112.3(2)
C67 C66 H66A 109.1
C65 C66 H66A 109.1
C67 C66 H66B 109.1
C65 C66 H66B 109.1
H66A C66 H66B 107.9
C39 C40 H40A 109.5
C39 C40 H40B 109.5
H40A C40 H40B 109.5
C39 C40 H40C 109.5
H40A C40 H40C 109.5
H40B C40 H40C 109.5
C67 C68 H68A 109.5
C67 C68 H68B 109.5
H68A C68 H68B 109.5
C67 C68 H68C 109.5
H68A C68 H68C 109.5
H68B C68 H68C 109.5

loop_
_geom_bond_atom_site_label_1
_geom_bond_atom_site_label_2
_geom_bond_distance
O1 C26 1.369(3)
O1 C29 1.441(3)
O2 C27 1.367(3)
O2 C35 1.443(3)
O4 C54 1.364(3)
O4 C57 1.433(3)
O3 C55 1.370(3)
O3 C63 1.435(3)
N2 C12 1.324(3)
N2 C9 1.358(3)
N1 C1 1.326(3)
N1 C5 1.372(4)
C5 C4 1.403(4)
C5 C9 1.452(4)
C50 C49 1.206(4)
C50 C51 1.433(4)
C54 C53 1.385(3)
C54 C55 1.404(4)
C4 C3 1.403(4)
C4 C6 1.443(4)
C12 C11 1.412(4)
C12 H12 0.9300
C13 C14 1.196(4)
C13 C11 1.435(4)
C9 C8 1.426(4)
C56 C55 1.382(4)
C56 C51 1.405(3)
C56 H56 0.9300
C3 C2 1.385(4)
C3 H3 0.9300
C7 C6 1.352(4)
C7 C8 1.428(4)
C7 H7 0.9300
C11 C10 1.378(4)
C6 H6 0.9300
C42 C41 1.181(4)
C42 C43 1.444(4)
C51 C52 1.389(4)
C52 C53 1.396(4)
C52 H52 0.9300
C10 C8 1.411(4)
C10 H10 0.9300
C27 C28 1.380(4)
C27 C26 1.420(4)
C44 C43 1.383(4)
C44 C45 1.393(4)
C44 H44 0.9300
C28 C23 1.414(3)
C28 H28 0.9300
C57 C58 1.504(3)
C57 H57A 0.9700
C57 H57B 0.9700
C29 C30 1.519(3)
C29 H29A 0.9700
C29 H29B 0.9700
C31 C30 1.528(4)
C31 C32 1.530(4)
C31 H31A 0.9700
C31 H31B 0.9700
C53 H53 0.9300
C48 C47 1.369(4)
C48 C43 1.393(4)
C48 H48 0.9300
C21 C22 1.214(4)
C21 C18 1.419(4)
C2 C1 1.395(4)
C2 C41 1.453(4)
C30 H30A 0.9700
C30 H30B 0.9700
C46 C45 1.378(4)
C46 C47 1.411(4)
C46 C49 1.435(4)
C22 C23 1.428(4)
C1 H1 0.9300
C23 C24 1.391(4)
C26 C25 1.369(3)
C32 C33 1.531(4)
C32 H32A 0.9700
C32 H32B 0.9700
C19 C20 1.374(4)
C19 C18 1.404(5)
C19 H19 0.9300
C60 C61 1.521(5)
C60 C59 1.522(4)
C60 H60A 0.9700
C60 H60B 0.9700
C37 C38 1.530(3)
C37 C36 1.533(4)
C37 H37A 0.9700
C37 H37B 0.9700
C25 C24 1.392(4)
C25 H25 0.9300
C15 C20 1.390(4)
C15 C16 1.392(5)
C15 C14 1.437(4)
C20 H20 0.9300
C35 C36 1.516(3)
C35 H35A 0.9700
C35 H35B 0.9700
C24 H24 0.9300
C17 C16 1.392(4)
C17 C18 1.393(4)
C17 H17 0.9300
C58 C59 1.517(4)
C58 H58A 0.9700
C58 H58B 0.9700
C36 H36A 0.9700
C36 H36B 0.9700
C59 H59A 0.9700
C59 H59B 0.9700
C45 H45 0.9300
C64 C63 1.519(4)
C64 C65 1.524(5)
C64 H64A 0.9700
C64 H64B 0.9700
C47 H47 0.9300
C33 C34 1.525(5)
C33 H33A 0.9700
C33 H33B 0.9700
C38 C39 1.522(5)
C38 H38A 0.9700
C38 H38B 0.9700
C65 C66 1.528(4)
C65 H65A 0.9700
C65 H65B 0.9700
C63 H63A 0.9700
C63 H63B 0.9700
C16 H16 0.9300
C67 C68 1.517(4)
C67 C66 1.526(5)
C67 H67A 0.9700
C67 H67B 0.9700
C39 C40 1.509(5)
C39 H39A 0.9700
C39 H39B 0.9700
C34 H34A 0.9600
C34 H34B 0.9600
C34 H34C 0.9600
C61 C62 1.519(4)
C61 H61A 0.9700
C61 H61B 0.9700
C62 H62A 0.9600
C62 H62B 0.9600
C62 H62C 0.9600
C66 H66A 0.9700
C66 H66B 0.9700
C40 H40A 0.9600
C40 H40B 0.9600
C40 H40C 0.9600
C68 H68A 0.9600
C68 H68B 0.9600
C68 H68C 0.9600
